data_2204013
loop_
_publ_author_name
'Tu-Gen Xu'
'Duan-Jun Xu'

_publ_section_title Diaquabis(1<i>H</i>-imidazole-\k<i>N</i>^3^)bis(4-nitrobenzoato-\k<i>O</i>)cobalt(II)
_journal_issue 8
_journal_name_full 'Acta Crystallographica Section E'
_journal_page_first m1131
_journal_page_last m1133
_journal_paper_doi 10.1107/S1600536804017246
_journal_volume 60
_journal_year 2004
_chemical_formula_iupac '[Co (C7 H4 N1 O4)2 (C3 H4 N2)2 (H2 O)2]'
_chemical_formula_moiety 'C20 H20 Co N6 O10'
_chemical_formula_sum 'C20 H20 Co N6 O10'
_chemical_formula_weight 563.36
_chemical_name_systematic
;
Diaquabis(1H-imidazole-\kN^3^)bis(4-nitrobenzoato-\kO)cobalt(II)
;
_space_group_IT_number 2
_symmetry_cell_setting triclinic
_symmetry_space_group_name_Hall '-P 1'
_symmetry_space_group_name_H-M 'P -1'
_atom_sites_solution_hydrogens geom
_atom_sites_solution_primary direct
_atom_sites_solution_secondary difmap
_audit_creation_method SHELXL-97
_cell_angle_alpha 75.619(2)
_cell_angle_beta 87.920(2)
_cell_angle_gamma 86.9180(10)
_cell_formula_units_Z 1
_cell_length_a 5.6482(10)
_cell_length_b 8.0559(12)
_cell_length_c 12.7628(11)
_cell_measurement_reflns_used 2629
_cell_measurement_temperature 295(2)
_cell_measurement_theta_max 25.0
_cell_measurement_theta_min 2.8
_cell_volume 561.56(14)
_computing_cell_refinement PROCESS-AUTO
_computing_data_collection 'PROCESS-AUTO (Rigaku, 1998)'
_computing_data_reduction 'CrystalStructure (Rigaku/MSC, 2002)'
_computing_molecular_graphics 'ORTEP-3 for Windows (Farrugia, 1997)'
_computing_publication_material 'WinGX (Farrugia, 1999)'
_computing_structure_refinement 'SHELXL97 (Sheldrick, 1997)'
_computing_structure_solution 'SIR92 (Altomare et al., 1993)'
_diffrn_ambient_temperature 295(2)
_diffrn_detector_area_resol_mean 10.00
_diffrn_measured_fraction_theta_full 0.99
_diffrn_measured_fraction_theta_max 0.99
_diffrn_measurement_device_type 'Rigaku R-AXIS RAPID'
_diffrn_measurement_method \w
_diffrn_radiation_monochromator graphite
_diffrn_radiation_source 'fine-focus sealed tube'
_diffrn_radiation_type MoK\a
_diffrn_radiation_wavelength 0.71069
_diffrn_reflns_av_R_equivalents 0.013
_diffrn_reflns_av_sigmaI/netI 0.013
_diffrn_reflns_limit_h_max 6
_diffrn_reflns_limit_h_min -6
_diffrn_reflns_limit_k_max 9
_diffrn_reflns_limit_k_min -9
_diffrn_reflns_limit_l_max 15
_diffrn_reflns_limit_l_min -15
_diffrn_reflns_number 4259
_diffrn_reflns_theta_full 25.0
_diffrn_reflns_theta_max 25.0
_diffrn_reflns_theta_min 1.6
_diffrn_standards_decay_% 0
_diffrn_standards_interval_count 0
_diffrn_standards_interval_time 0
_diffrn_standards_number 0
_exptl_absorpt_coefficient_mu 0.836
_exptl_absorpt_correction_T_max 0.90
_exptl_absorpt_correction_T_min 0.85
_exptl_absorpt_correction_type multi-scan
_exptl_absorpt_process_details '(ABSCOR; Higashi, 1995)'
_exptl_crystal_colour red
_exptl_crystal_density_diffrn 1.666
_exptl_crystal_density_method 'not measured'
_exptl_crystal_description prism
_exptl_crystal_F_000 289
_exptl_crystal_size_max 0.20
_exptl_crystal_size_mid 0.14
_exptl_crystal_size_min 0.13
_refine_diff_density_max 0.21
_refine_diff_density_min -0.23
_refine_ls_extinction_method none
_refine_ls_goodness_of_fit_ref 1.077
_refine_ls_hydrogen_treatment constr
_refine_ls_matrix_type full
_refine_ls_number_parameters 169
_refine_ls_number_reflns 1963
_refine_ls_number_restraints 0
_refine_ls_restrained_S_all 1.077
_refine_ls_R_factor_all 0.028
_refine_ls_R_factor_gt 0.025
_refine_ls_shift/su_max 0.000
_refine_ls_shift/su_mean 0.000
_refine_ls_structure_factor_coef Fsqd
_refine_ls_weighting_details 'calc w = 1/[\s^2^(Fo^2^)+(0.0397P)^2^+0.148P] where P = (Fo^2^+2Fc^2^)/3'
_refine_ls_weighting_scheme calc
_refine_ls_wR_factor_gt 0.064
_refine_ls_wR_factor_ref 0.066
_reflns_number_gt 1851
_reflns_number_total 1963
_reflns_threshold_expression I>2\s(I)
_cod_data_source_file cv6343.cif
_cod_data_source_block I
_cod_depositor_comments
;
The following automatic conversions were performed:
'_symmetry_cell_setting' value 'Triclinic' changed to 'triclinic'
according to '/home/saulius/struct/CIF-dictionaries/cif_core.dic'
dictionary named 'cif_core.dic' version 2.4.1 from 2010-06-29.

Automatic conversion script
Id: cif_fix_enum 1527 2010-12-29 10:47:43Z saulius 

The following automatic conversions were performed:

'_symmetry_cell_setting' value 'Triclinic' changed to 'triclinic'
according to /home/saulius/struct/CIF-dictionaries/cif_core.dic
dictionary named 'cif_core.dic' version 2.4.1 from 2010-06-29.

Automatic conversion script
Id: cif_fix_values 1715 2011-07-08 13:25:40Z adriana 
;
_cod_database_code 2204013
_cod_database_fobs_code 2204013

loop_
_symmetry_equiv_pos_as_xyz
'x, y, z'
'-x, -y, -z'

loop_
_atom_site_label
_atom_site_fract_x
_atom_site_fract_y
_atom_site_fract_z
_atom_site_U_iso_or_equiv
_atom_site_adp_type
_atom_site_calc_flag
_atom_site_refinement_flags
_atom_site_occupancy
_atom_site_type_symbol
Co 0.5000 0.5000 0.5000 0.02312(11) Uani d S 1 Co
O1 0.73615(19) 0.47579(15) 0.63515(9) 0.0300(3) Uani d . 1 O
O2 0.4881(2) 0.58256(18) 0.74488(10) 0.0433(3) Uani d . 1 O
O3 1.3641(3) 0.0644(3) 1.09255(14) 0.0863(7) Uani d . 1 O
O4 1.1088(3) 0.1631(3) 1.19035(12) 0.0777(6) Uani d . 1 O
O5 0.20565(19) 0.58590(15) 0.58367(9) 0.0311(3) Uani d . 1 O
N1 0.5812(2) 0.75572(17) 0.43263(11) 0.0291(3) Uani d . 1 N
N2 0.5544(3) 1.02557(19) 0.34303(13) 0.0426(4) Uani d . 1 N
H2 0.4979 1.1199 0.3023 0.051 Uiso calc R 1 H
C1 0.4503(3) 0.8756(2) 0.36807(17) 0.0431(5) Uani d . 1 C
H1 0.3034 0.8580 0.3430 0.052 Uiso calc R 1 H
C2 0.7634(4) 1.0029(2) 0.39286(17) 0.0452(5) Uani d . 1 C
H2A 0.8741 1.0852 0.3903 0.054 Uiso calc R 1 H
C3 0.7800(4) 0.8365(2) 0.44725(17) 0.0444(5) Uani d . 1 C
H3 0.9080 0.7842 0.4887 0.053 Uiso calc R 1 H
C4 0.6653(3) 0.4930(2) 0.72720(13) 0.0284(4) Uani d . 1 C
C5 0.8052(3) 0.3955(2) 0.82432(13) 0.0293(4) Uani d . 1 C
C6 0.7217(4) 0.4034(3) 0.92598(15) 0.0478(5) Uani d . 1 C
H6 0.5812 0.4660 0.9326 0.057 Uiso calc R 1 H
C7 0.8420(4) 0.3205(3) 1.01852(15) 0.0494(5) Uani d . 1 C
H7 0.7848 0.3267 1.0868 0.059 Uiso calc R 1 H
C8 1.0482(3) 0.2289(2) 1.00587(14) 0.0368(4) Uani d . 1 C
C9 1.1351(3) 0.2142(2) 0.90653(15) 0.0392(4) Uani d . 1 C
H9 1.2744 0.1497 0.9007 0.047 Uiso calc R 1 H
C10 1.0107(3) 0.2975(2) 0.81510(14) 0.0355(4) Uani d . 1 C
H10 1.0656 0.2876 0.7472 0.043 Uiso calc R 1 H
N3 1.1834(3) 0.1455(2) 1.10299(13) 0.0470(4) Uani d . 1 N
H5B 0.0828 0.5305 0.6033 0.050 Uiso d . 1 H
H5A 0.2573 0.5867 0.6413 0.050 Uiso d . 1 H

loop_
_atom_site_aniso_label
_atom_site_aniso_U_11
_atom_site_aniso_U_22
_atom_site_aniso_U_33
_atom_site_aniso_U_12
_atom_site_aniso_U_13
_atom_site_aniso_U_23
Co 0.02150(17) 0.02343(17) 0.02164(17) 0.00070(11) -0.00351(11) -0.00023(12)
O1 0.0274(6) 0.0366(6) 0.0235(6) 0.0003(5) -0.0047(5) -0.0028(5)
O2 0.0378(7) 0.0554(8) 0.0365(7) 0.0186(6) -0.0108(6) -0.0141(6)
O3 0.0677(12) 0.1219(18) 0.0532(10) 0.0450(12) -0.0217(9) 0.0016(10)
O4 0.0821(13) 0.1110(16) 0.0313(8) 0.0229(11) -0.0186(8) -0.0043(9)
O5 0.0256(6) 0.0351(6) 0.0303(6) 0.0017(5) -0.0034(5) -0.0039(5)
N1 0.0281(7) 0.0278(7) 0.0285(7) 0.0014(6) -0.0040(6) -0.0019(6)
N2 0.0497(9) 0.0271(8) 0.0437(9) 0.0048(7) -0.0092(7) 0.0050(7)
C1 0.0366(10) 0.0363(10) 0.0503(12) 0.0009(8) -0.0131(8) 0.0020(9)
C2 0.0471(11) 0.0337(10) 0.0523(12) -0.0098(9) -0.0103(9) -0.0031(9)
C3 0.0411(10) 0.0349(10) 0.0531(12) -0.0045(8) -0.0208(9) 0.0004(9)
C4 0.0270(8) 0.0289(8) 0.0284(8) -0.0005(7) -0.0057(7) -0.0046(7)
C5 0.0284(8) 0.0319(9) 0.0261(8) -0.0004(7) -0.0047(7) -0.0042(7)
C6 0.0407(11) 0.0689(14) 0.0314(10) 0.0206(10) -0.0066(8) -0.0120(9)
C7 0.0480(12) 0.0731(15) 0.0249(9) 0.0131(11) -0.0056(8) -0.0104(9)
C8 0.0369(10) 0.0380(10) 0.0309(9) -0.0024(8) -0.0119(8) 0.0020(8)
C9 0.0341(9) 0.0398(10) 0.0383(10) 0.0097(8) -0.0053(8) -0.0015(8)
C10 0.0375(9) 0.0398(10) 0.0259(8) 0.0059(8) -0.0025(7) -0.0031(7)
N3 0.0468(10) 0.0518(10) 0.0349(9) -0.0005(8) -0.0130(7) 0.0049(8)

loop_
_atom_type_symbol
_atom_type_description
_atom_type_scat_dispersion_real
_atom_type_scat_dispersion_imag
_atom_type_scat_source
C C 0.0033 0.0016 'International Tables Vol C Tables 4.2.6.8 and 6.1.1.4'
H H 0.0000 0.0000 'International Tables Vol C Tables 4.2.6.8 and 6.1.1.4'
N N 0.0061 0.0033 'International Tables Vol C Tables 4.2.6.8 and 6.1.1.4'
O O 0.0106 0.0060 'International Tables Vol C Tables 4.2.6.8 and 6.1.1.4'
Co Co 0.3494 0.9721 'International Tables Vol C Tables 4.2.6.8 and 6.1.1.4'

loop_
_geom_angle_atom_site_label_1
_geom_angle_atom_site_label_2
_geom_angle_atom_site_label_3
_geom_angle
_geom_angle_publ_flag
O1 Co O5 93.11(4) y
N1 Co O1 92.75(5) y
N1 Co O5 89.40(5) y
C4 O1 Co 123.26(10) ?
Co O5 H5B 124.4 ?
Co O5 H5A 103.9 ?
H5B O5 H5A 100.7 ?
C1 N1 C3 104.47(15) ?
C1 N1 Co 127.64(12) ?
C3 N1 Co 127.88(11) ?
C1 N2 C2 107.74(16) ?
C1 N2 H2 126.1 ?
C2 N2 H2 126.1 ?
N1 C1 N2 111.57(16) ?
N1 C1 H1 124.2 ?
N2 C1 H1 124.2 ?
N2 C2 C3 106.05(17) ?
N2 C2 H2A 127.0 ?
C3 C2 H2A 127.0 ?
C2 C3 N1 110.16(17) ?
C2 C3 H3 124.9 ?
N1 C3 H3 124.9 ?
O2 C4 O1 125.37(15) ?
O2 C4 C5 117.18(15) ?
O1 C4 C5 117.44(14) ?
C6 C5 C10 118.96(16) ?
C6 C5 C4 118.29(15) ?
C10 C5 C4 122.75(15) ?
C5 C6 C7 121.68(18) ?
C5 C6 H6 119.2 ?
C7 C6 H6 119.2 ?
C8 C7 C6 117.62(18) ?
C8 C7 H7 121.2 ?
C6 C7 H7 121.2 ?
C7 C8 C9 122.72(16) ?
C7 C8 N3 118.38(17) ?
C9 C8 N3 118.89(17) ?
C8 C9 C10 118.57(17) ?
C8 C9 H9 120.7 ?
C10 C9 H9 120.7 ?
C5 C10 C9 120.40(16) ?
C5 C10 H10 119.8 ?
C9 C10 H10 119.8 ?
O3 N3 O4 122.72(17) ?
O3 N3 C8 118.75(18) ?
O4 N3 C8 118.52(18) ?

loop_
_geom_bond_atom_site_label_1
_geom_bond_atom_site_label_2
_geom_bond_distance
_geom_bond_publ_flag
Co O1 2.1827(11) y
Co O5 2.1208(11) y
Co N1 2.0944(14) y
O1 C4 1.265(2) ?
O2 C4 1.249(2) ?
O3 N3 1.203(3) ?
O4 N3 1.216(2) ?
O5 H5B 0.842 ?
O5 H5A 0.803 ?
N1 C1 1.316(2) ?
N1 C3 1.369(2) ?
N2 C1 1.333(3) ?
N2 C2 1.343(3) ?
N2 H2 0.8600 ?
C1 H1 0.9300 ?
C2 C3 1.347(3) ?
C2 H2A 0.9300 ?
C3 H3 0.9300 ?
C4 C5 1.516(2) ?
C5 C6 1.380(3) ?
C5 C10 1.387(2) ?
C6 C7 1.386(3) ?
C6 H6 0.9300 ?
C7 C8 1.371(3) ?
C7 H7 0.9300 ?
C8 C9 1.373(3) ?
C8 N3 1.473(2) ?
C9 C10 1.388(2) ?
C9 H9 0.9300 ?
C10 H10 0.9300 ?

loop_
_geom_hbond_atom_site_label_D
_geom_hbond_atom_site_label_H
_geom_hbond_atom_site_label_A
_geom_hbond_site_symmetry_A
_geom_hbond_distance_DH
_geom_hbond_distance_HA
_geom_hbond_distance_DA
_geom_hbond_angle_DHA
_geom_hbond_publ_flag
N2 H2 O2 2_676 0.86 2.32 3.076(2) 146 y
O5 H5A O2 . 0.80 1.88 2.6430(17) 158 y
O5 H5B O1 1_455 0.84 2.03 2.8439(16) 161 y
C3 H3 O5 1_655 0.93 2.40 3.305(2) 165 y
